data_7016211
loop_
_publ_author_name
'Koshevoy, Igor O.'
'Smirnova, Ekaterina S.'
'Haukka, Matti'
'Laguna, Antonio'
'Chueca, Jessica Camara'
'Pakkanen, Tapani A.'
'Tunik, Sergey P.'
'Ospino, Isaura'
'Crespo, Olga'

_publ_section_title
;
 Synthesis, structural characterization, photophysical properties and
 theoretical analysis of gold(i) thiolate-phosphine complexes.
;
_journal_issue 28
_journal_name_full 'Dalton transactions (Cambridge, England : 2003)'
_journal_page_first 7412
_journal_page_last 7422
_journal_paper_doi 10.1039/c1dt10437c
_journal_volume 40
_journal_year 2011
_chemical_formula_moiety 'C54 H42 Au2 P2 S2, 3(C6 H6)'
_chemical_formula_sum 'C72 H60 Au2 P2 S2'
_chemical_formula_weight 1445.19
_chemical_name_systematic
;
?
;
_space_group_IT_number 2
_symmetry_cell_setting triclinic
_symmetry_space_group_name_Hall '-P 1'
_symmetry_space_group_name_H-M 'P -1'
_atom_sites_solution_hydrogens geom
_atom_sites_solution_primary direct
_atom_sites_solution_secondary difmap
_audit_creation_method SHELXL-97
_cell_angle_alpha 96.8910(10)
_cell_angle_beta 99.389(2)
_cell_angle_gamma 100.712(2)
_cell_formula_units_Z 2
_cell_length_a 12.0886(3)
_cell_length_b 15.6319(4)
_cell_length_c 16.4470(4)
_cell_measurement_reflns_used 79143
_cell_measurement_temperature 100(2)
_cell_measurement_theta_max 27.48
_cell_measurement_theta_min 1.00
_cell_volume 2976.45(13)
_computing_cell_refinement 'EvalCCD (Duisenberg, 2003)'
_computing_data_collection 'Collect (Bruker AXS BV, 1997-2004)'
_computing_data_reduction 'EvalCCD (Duisenberg, 2003)'
_computing_molecular_graphics 'Diamond v.3.1f (Brandenburg, 2008)'
_computing_publication_material 'SHELXL-97 (Sheldrick, 1997)'
_computing_structure_refinement 'SHELXL-97 (Sheldrick, 1997)'
_computing_structure_solution 'SHELXS-97 (Sheldrick, 1997)'
_diffrn_ambient_temperature 100(2)
_diffrn_detector_area_resol_mean 9
_diffrn_measured_fraction_theta_full 0.988
_diffrn_measured_fraction_theta_max 0.988
_diffrn_measurement_device '95mm CCD camera on \k-goniostat'
_diffrn_measurement_device_type 'Nonius KappaCCD'
_diffrn_measurement_method '\f scans and \w scans with \k offset'
_diffrn_radiation_monochromator 'horizontally mounted graphite crystal'
_diffrn_radiation_source 'fine-focus sealed tube'
_diffrn_radiation_type MoK\a
_diffrn_radiation_wavelength 0.71073
_diffrn_reflns_av_R_equivalents 0.0490
_diffrn_reflns_av_sigmaI/netI 0.0502
_diffrn_reflns_limit_h_max 15
_diffrn_reflns_limit_h_min -15
_diffrn_reflns_limit_k_max 20
_diffrn_reflns_limit_k_min -20
_diffrn_reflns_limit_l_max 21
_diffrn_reflns_limit_l_min -21
_diffrn_reflns_number 51042
_diffrn_reflns_theta_full 27.50
_diffrn_reflns_theta_max 27.50
_diffrn_reflns_theta_min 2.41
_exptl_absorpt_coefficient_mu 5.090
_exptl_absorpt_correction_T_max 0.5402
_exptl_absorpt_correction_T_min 0.2044
_exptl_absorpt_correction_type multi-scan
_exptl_absorpt_process_details 'SADABS v.2.10 (Sheldrick, 2003)'
_exptl_crystal_colour colourless
_exptl_crystal_density_diffrn 1.613
_exptl_crystal_density_method 'not measured'
_exptl_crystal_description plate
_exptl_crystal_F_000 1424
_exptl_crystal_size_max 0.46
_exptl_crystal_size_mid 0.17
_exptl_crystal_size_min 0.14
_refine_diff_density_max 1.603
_refine_diff_density_min -1.698
_refine_diff_density_rms 0.146
_refine_ls_extinction_method none
_refine_ls_goodness_of_fit_ref 1.061
_refine_ls_hydrogen_treatment constr
_refine_ls_matrix_type full
_refine_ls_number_parameters 703
_refine_ls_number_reflns 13495
_refine_ls_number_restraints 0
_refine_ls_restrained_S_all 1.061
_refine_ls_R_factor_all 0.0601
_refine_ls_R_factor_gt 0.0332
_refine_ls_shift/su_max 0.002
_refine_ls_shift/su_mean 0.000
_refine_ls_structure_factor_coef Fsqd
_refine_ls_weighting_details 'calc w=1/[\s^2^(Fo^2^)+(0.0127P)^2^+9.8974P] where P=(Fo^2^+2Fc^2^)/3'
_refine_ls_weighting_scheme calc
_refine_ls_wR_factor_gt 0.0616
_refine_ls_wR_factor_ref 0.0709
_reflns_number_gt 10215
_reflns_number_total 13495
_reflns_threshold_expression >2sigma(I)
_cod_data_source_file c1dt10437c.txt
_cod_data_source_block 3
_cod_database_code 7016211

loop_
_symmetry_equiv_pos_as_xyz
'x, y, z'
'-x, -y, -z'

loop_
_atom_site_label
_atom_site_type_symbol
_atom_site_fract_x
_atom_site_fract_y
_atom_site_fract_z
_atom_site_U_iso_or_equiv
_atom_site_adp_type
_atom_site_occupancy
_atom_site_symmetry_multiplicity
_atom_site_calc_flag
_atom_site_refinement_flags
_atom_site_disorder_assembly
_atom_site_disorder_group
Au1 Au 0.025633(14) 0.123373(11) 0.181138(11) 0.02108(5) Uani 1 1 d . . .
Au2 Au 0.593056(14) 0.344536(11) 0.286360(10) 0.01972(5) Uani 1 1 d . . .
S1 S -0.09597(11) 0.00374(8) 0.09774(9) 0.0370(3) Uani 1 1 d . . .
S2 S 0.56845(11) 0.47402(8) 0.35626(8) 0.0300(3) Uani 1 1 d . . .
P1 P 0.14008(9) 0.24604(7) 0.25854(7) 0.0153(2) Uani 1 1 d . . .
P2 P 0.61837(9) 0.21672(7) 0.21933(7) 0.0163(2) Uani 1 1 d . . .
C1 C -0.0443(4) -0.0898(3) 0.1225(3) 0.0285(11) Uani 1 1 d . . .
C2 C 0.0267(4) -0.0925(3) 0.1970(3) 0.0286(11) Uani 1 1 d . . .
H2 H 0.0505 -0.0413 0.2382 0.034 Uiso 1 1 calc R . .
C3 C 0.0631(5) -0.1687(4) 0.2120(4) 0.0416(13) Uani 1 1 d . . .
H3 H 0.1142 -0.1689 0.2624 0.050 Uiso 1 1 calc R . .
C4 C 0.0254(5) -0.2455(4) 0.1537(4) 0.0458(15) Uani 1 1 d . . .
H4 H 0.0485 -0.2985 0.1646 0.055 Uiso 1 1 calc R . .
C5 C -0.0463(5) -0.2428(4) 0.0797(4) 0.0469(15) Uani 1 1 d . . .
H5 H -0.0723 -0.2945 0.0393 0.056 Uiso 1 1 calc R . .
C6 C -0.0801(5) -0.1670(4) 0.0642(3) 0.0381(13) Uani 1 1 d . . .
H6 H -0.1290 -0.1666 0.0129 0.046 Uiso 1 1 calc R . .
C7 C 0.2330(4) 0.2235(3) 0.3479(3) 0.0178(9) Uani 1 1 d . . .
C8 C 0.3417(4) 0.2754(3) 0.3796(3) 0.0225(10) Uani 1 1 d . . .
H8 H 0.3690 0.3252 0.3550 0.027 Uiso 1 1 calc R . .
C9 C 0.4104(4) 0.2540(3) 0.4475(3) 0.0295(11) Uani 1 1 d . . .
H9 H 0.4852 0.2888 0.4686 0.035 Uiso 1 1 calc R . .
C10 C 0.3707(5) 0.1828(4) 0.4843(3) 0.0355(13) Uani 1 1 d . . .
H10 H 0.4183 0.1691 0.5308 0.043 Uiso 1 1 calc R . .
C11 C 0.2617(5) 0.1306(4) 0.4542(3) 0.0331(12) Uani 1 1 d . . .
H11 H 0.2344 0.0818 0.4801 0.040 Uiso 1 1 calc R . .
C12 C 0.1933(4) 0.1511(3) 0.3854(3) 0.0249(10) Uani 1 1 d . . .
H12 H 0.1192 0.1156 0.3638 0.030 Uiso 1 1 calc R . .
C13 C 0.0602(3) 0.3239(3) 0.2985(3) 0.0152(8) Uani 1 1 d . . .
C14 C 0.0822(4) 0.3609(3) 0.3821(3) 0.0214(9) Uani 1 1 d . . .
H14 H 0.1401 0.3452 0.4203 0.026 Uiso 1 1 calc R . .
C15 C 0.0204(4) 0.4207(3) 0.4099(3) 0.0259(10) Uani 1 1 d . . .
H15 H 0.0349 0.4448 0.4674 0.031 Uiso 1 1 calc R . .
C16 C -0.0630(4) 0.4457(3) 0.3544(3) 0.0253(10) Uani 1 1 d . . .
H16 H -0.1046 0.4875 0.3735 0.030 Uiso 1 1 calc R . .
C17 C -0.0849(4) 0.4089(3) 0.2706(3) 0.0224(10) Uani 1 1 d . . .
H17 H -0.1420 0.4253 0.2323 0.027 Uiso 1 1 calc R . .
C18 C -0.0237(4) 0.3485(3) 0.2428(3) 0.0194(9) Uani 1 1 d . . .
H18 H -0.0390 0.3237 0.1854 0.023 Uiso 1 1 calc R . .
C19 C 0.2330(3) 0.3085(3) 0.2008(2) 0.0155(8) Uani 1 1 d . . .
C20 C 0.2629(4) 0.4004(3) 0.2166(3) 0.0204(9) Uani 1 1 d . . .
H20 H 0.2365 0.4317 0.2601 0.024 Uiso 1 1 calc R . .
C21 C 0.3305(4) 0.4457(3) 0.1694(3) 0.0191(9) Uani 1 1 d . . .
H21 H 0.3507 0.5083 0.1813 0.023 Uiso 1 1 calc R . .
C22 C 0.3702(3) 0.4016(3) 0.1040(3) 0.0159(8) Uani 1 1 d . . .
C23 C 0.3427(4) 0.3099(3) 0.0906(3) 0.0183(9) Uani 1 1 d . . .
H23 H 0.3707 0.2783 0.0481 0.022 Uiso 1 1 calc R . .
C24 C 0.2755(4) 0.2642(3) 0.1379(3) 0.0172(9) Uani 1 1 d . . .
H24 H 0.2578 0.2016 0.1275 0.021 Uiso 1 1 calc R . .
C25 C 0.4377(3) 0.4522(3) 0.0514(2) 0.0159(8) Uani 1 1 d . . .
C26 C 0.5099(4) 0.5331(3) 0.0833(3) 0.0191(9) Uani 1 1 d . . .
H26 H 0.5169 0.5567 0.1403 0.023 Uiso 1 1 calc R . .
C27 C 0.4276(4) 0.4194(3) -0.0332(3) 0.0183(9) Uani 1 1 d . . .
H27 H 0.3778 0.3644 -0.0566 0.022 Uiso 1 1 calc R . .
C28 C 0.6834(4) 0.5562(3) 0.3433(3) 0.0213(10) Uani 1 1 d . . .
C29 C 0.7319(4) 0.6249(3) 0.4091(3) 0.0249(10) Uani 1 1 d . . .
H29 H 0.7045 0.6251 0.4600 0.030 Uiso 1 1 calc R . .
C30 C 0.8192(4) 0.6926(3) 0.4014(3) 0.0328(12) Uani 1 1 d . . .
H30 H 0.8507 0.7387 0.4471 0.039 Uiso 1 1 calc R . .
C31 C 0.8609(4) 0.6942(3) 0.3287(3) 0.0345(12) Uani 1 1 d . . .
H31 H 0.9211 0.7408 0.3237 0.041 Uiso 1 1 calc R . .
C32 C 0.8131(4) 0.6259(3) 0.2620(3) 0.0311(11) Uani 1 1 d . . .
H32 H 0.8414 0.6260 0.2114 0.037 Uiso 1 1 calc R . .
C33 C 0.7258(4) 0.5585(3) 0.2689(3) 0.0236(10) Uani 1 1 d . . .
H33 H 0.6937 0.5131 0.2227 0.028 Uiso 1 1 calc R . .
C34 C 0.4865(4) 0.1340(3) 0.1806(3) 0.0163(9) Uani 1 1 d . . .
C35 C 0.4495(4) 0.1000(3) 0.0967(3) 0.0192(9) Uani 1 1 d . . .
H35 H 0.4953 0.1177 0.0574 0.023 Uiso 1 1 calc R . .
C36 C 0.3452(4) 0.0397(3) 0.0699(3) 0.0224(10) Uani 1 1 d . . .
H36 H 0.3199 0.0169 0.0123 0.027 Uiso 1 1 calc R . .
C37 C 0.2790(4) 0.0133(3) 0.1264(3) 0.0239(10) Uani 1 1 d . . .
H37 H 0.2078 -0.0274 0.1078 0.029 Uiso 1 1 calc R . .
C38 C 0.3165(4) 0.0462(3) 0.2109(3) 0.0243(10) Uani 1 1 d . . .
H38 H 0.2716 0.0269 0.2502 0.029 Uiso 1 1 calc R . .
C39 C 0.4190(4) 0.1070(3) 0.2379(3) 0.0201(9) Uani 1 1 d . . .
H39 H 0.4435 0.1303 0.2955 0.024 Uiso 1 1 calc R . .
C40 C 0.6806(4) 0.2360(3) 0.1282(3) 0.0191(9) Uani 1 1 d . . .
C41 C 0.6532(4) 0.3044(3) 0.0864(3) 0.0265(10) Uani 1 1 d . . .
H41 H 0.6034 0.3391 0.1059 0.032 Uiso 1 1 calc R . .
C42 C 0.6986(5) 0.3214(4) 0.0166(3) 0.0344(12) Uani 1 1 d . . .
H42 H 0.6797 0.3675 -0.0121 0.041 Uiso 1 1 calc R . .
C43 C 0.7716(4) 0.2712(4) -0.0112(3) 0.0341(12) Uani 1 1 d . . .
H43 H 0.8033 0.2834 -0.0588 0.041 Uiso 1 1 calc R . .
C44 C 0.7990(4) 0.2037(3) 0.0292(3) 0.0297(11) Uani 1 1 d . . .
H44 H 0.8492 0.1695 0.0095 0.036 Uiso 1 1 calc R . .
C45 C 0.7533(4) 0.1858(3) 0.0987(3) 0.0232(10) Uani 1 1 d . . .
H45 H 0.7717 0.1389 0.1264 0.028 Uiso 1 1 calc R . .
C46 C 0.7111(3) 0.1616(3) 0.2830(2) 0.0163(9) Uani 1 1 d . . .
C47 C 0.7934(4) 0.2118(3) 0.3493(3) 0.0200(9) Uani 1 1 d . . .
H47 H 0.7999 0.2738 0.3598 0.024 Uiso 1 1 calc R . .
C48 C 0.8656(4) 0.1728(3) 0.3999(3) 0.0221(10) Uani 1 1 d . . .
H48 H 0.9220 0.2084 0.4440 0.027 Uiso 1 1 calc R . .
C49 C 0.8565(3) 0.0812(3) 0.3868(2) 0.0160(8) Uani 1 1 d . . .
C50 C 0.7753(4) 0.0312(3) 0.3197(3) 0.0196(9) Uani 1 1 d . . .
H50 H 0.7686 -0.0308 0.3091 0.024 Uiso 1 1 calc R . .
C51 C 0.7039(4) 0.0709(3) 0.2683(3) 0.0201(9) Uani 1 1 d . . .
H51 H 0.6496 0.0359 0.2226 0.024 Uiso 1 1 calc R . .
C52 C 0.9298(3) 0.0392(3) 0.4445(3) 0.0150(8) Uani 1 1 d . . .
C53 C 0.9657(4) 0.0751(3) 0.5285(3) 0.0174(9) Uani 1 1 d . . .
H53 H 0.9424 0.1271 0.5488 0.021 Uiso 1 1 calc R . .
C54 C 1.0348(4) 0.0370(3) 0.5836(3) 0.0185(9) Uani 1 1 d . . .
H54 H 1.0578 0.0631 0.6406 0.022 Uiso 1 1 calc R . .
C55 C 0.6215(5) -0.1528(3) 0.1319(3) 0.0353(12) Uani 1 1 d . . .
H55 H 0.6636 -0.1325 0.0915 0.042 Uiso 1 1 calc R . .
C56 C 0.6677(5) -0.2000(3) 0.1893(3) 0.0349(12) Uani 1 1 d . . .
H56 H 0.7417 -0.2123 0.1887 0.042 Uiso 1 1 calc R . .
C57 C 0.6062(5) -0.2291(4) 0.2472(4) 0.0442(14) Uani 1 1 d . . .
H57 H 0.6377 -0.2621 0.2865 0.053 Uiso 1 1 calc R . .
C58 C 0.4997(5) -0.2111(4) 0.2490(4) 0.0474(15) Uani 1 1 d . . .
H58 H 0.4582 -0.2314 0.2898 0.057 Uiso 1 1 calc R . .
C59 C 0.4523(5) -0.1634(4) 0.1914(4) 0.0458(15) Uani 1 1 d . . .
H59 H 0.3787 -0.1506 0.1925 0.055 Uiso 1 1 calc R . .
C60 C 0.5138(5) -0.1350(4) 0.1331(3) 0.0426(14) Uani 1 1 d . . .
H60 H 0.4820 -0.1028 0.0930 0.051 Uiso 1 1 calc R . .
C61 C 0.3322(5) 0.5890(3) 0.4271(4) 0.0418(14) Uani 1 1 d . . .
H61 H 0.3881 0.5616 0.4548 0.050 Uiso 1 1 calc R . .
C62 C 0.2445(5) 0.6099(4) 0.4664(4) 0.0513(16) Uani 1 1 d . . .
H62 H 0.2430 0.5994 0.5219 0.062 Uiso 1 1 calc R . .
C63 C 0.1578(5) 0.6468(4) 0.4236(4) 0.0532(17) Uani 1 1 d . . .
H63 H 0.0984 0.6622 0.4500 0.064 Uiso 1 1 calc R . .
C64 C 0.1620(5) 0.6595(4) 0.3454(5) 0.0540(17) Uani 1 1 d . . .
H64 H 0.1022 0.6816 0.3155 0.065 Uiso 1 1 calc R . .
C65 C 0.2499(6) 0.6417(4) 0.3058(4) 0.0545(17) Uani 1 1 d . . .
H65 H 0.2519 0.6522 0.2502 0.065 Uiso 1 1 calc R . .
C66 C 0.3372(5) 0.6072(4) 0.3520(4) 0.0451(15) Uani 1 1 d . . .
H66 H 0.4006 0.5972 0.3277 0.054 Uiso 1 1 calc R . .
C67 C 0.5863(7) 0.0511(5) 0.4718(5) 0.062(2) Uani 1 1 d . . .
H67 H 0.6458 0.0873 0.4526 0.074 Uiso 1 1 calc R . .
C68 C 0.5831(7) 0.0600(5) 0.5570(5) 0.069(2) Uani 1 1 d . . .
H68 H 0.6413 0.1011 0.5958 0.083 Uiso 1 1 calc R . .
C69 C 0.4958(7) 0.0094(5) 0.5840(5) 0.062(2) Uani 1 1 d . . .
H69 H 0.4921 0.0162 0.6417 0.075 Uiso 1 1 calc R . .
C70 C 0.0567(5) 0.4937(4) -0.0649(4) 0.0444(14) Uani 1 1 d . . .
H70 H 0.0967 0.4889 -0.1098 0.053 Uiso 1 1 calc R . .
C71 C 0.0508(5) 0.4903(4) 0.0787(3) 0.0378(13) Uani 1 1 d . . .
H71 H 0.0856 0.4834 0.1329 0.045 Uiso 1 1 calc R . .
C72 C 0.1089(5) 0.4841(4) 0.0142(4) 0.0417(14) Uani 1 1 d . . .
H72 H 0.1844 0.4734 0.0235 0.050 Uiso 1 1 calc R . .

loop_
_atom_site_aniso_label
_atom_site_aniso_U_11
_atom_site_aniso_U_22
_atom_site_aniso_U_33
_atom_site_aniso_U_23
_atom_site_aniso_U_13
_atom_site_aniso_U_12
Au1 0.01637(9) 0.01924(9) 0.02501(10) -0.00154(7) 0.00172(7) 0.00227(7)
Au2 0.01670(9) 0.01901(9) 0.02254(9) 0.00006(7) 0.00165(7) 0.00530(7)
S1 0.0249(7) 0.0278(7) 0.0471(8) -0.0090(6) -0.0121(6) 0.0037(5)
S2 0.0260(6) 0.0254(6) 0.0386(7) -0.0042(5) 0.0106(5) 0.0073(5)
P1 0.0137(5) 0.0154(5) 0.0169(5) 0.0019(4) 0.0040(4) 0.0025(4)
P2 0.0144(5) 0.0171(5) 0.0161(5) 0.0018(4) -0.0013(4) 0.0040(4)
C1 0.018(2) 0.032(3) 0.032(3) -0.004(2) 0.009(2) -0.0022(19)
C2 0.027(3) 0.026(3) 0.031(3) 0.002(2) 0.011(2) -0.002(2)
C3 0.040(3) 0.041(3) 0.044(3) 0.016(3) 0.010(3) 0.002(3)
C4 0.055(4) 0.031(3) 0.061(4) 0.014(3) 0.029(3) 0.013(3)
C5 0.053(4) 0.033(3) 0.052(4) -0.008(3) 0.021(3) 0.002(3)
C6 0.037(3) 0.035(3) 0.035(3) -0.010(2) 0.006(2) 0.000(2)
C7 0.022(2) 0.018(2) 0.017(2) 0.0008(17) 0.0098(17) 0.0094(17)
C8 0.020(2) 0.023(2) 0.024(2) 0.0029(19) 0.0046(18) 0.0027(18)
C9 0.018(2) 0.042(3) 0.027(3) 0.001(2) -0.0006(19) 0.007(2)
C10 0.042(3) 0.048(3) 0.026(3) 0.013(2) 0.008(2) 0.027(3)
C11 0.039(3) 0.036(3) 0.032(3) 0.016(2) 0.013(2) 0.016(2)
C12 0.023(3) 0.026(3) 0.027(2) 0.007(2) 0.0077(19) 0.0046(19)
C13 0.012(2) 0.014(2) 0.018(2) 0.0019(16) 0.0052(16) -0.0019(15)
C14 0.021(2) 0.023(2) 0.018(2) -0.0011(18) -0.0028(17) 0.0072(18)
C15 0.032(3) 0.027(3) 0.018(2) -0.0050(19) 0.0034(19) 0.010(2)
C16 0.027(3) 0.019(2) 0.031(3) -0.0013(19) 0.007(2) 0.0106(19)
C17 0.017(2) 0.027(2) 0.023(2) 0.0062(19) -0.0010(18) 0.0064(18)
C18 0.019(2) 0.019(2) 0.019(2) 0.0026(17) 0.0039(17) 0.0029(17)
C19 0.011(2) 0.021(2) 0.014(2) 0.0051(17) 0.0031(15) 0.0036(16)
C20 0.022(2) 0.018(2) 0.020(2) -0.0004(18) 0.0028(18) 0.0047(18)
C21 0.018(2) 0.017(2) 0.020(2) 0.0012(17) 0.0021(17) 0.0023(17)
C22 0.013(2) 0.016(2) 0.019(2) 0.0065(17) 0.0011(16) 0.0045(16)
C23 0.019(2) 0.020(2) 0.018(2) 0.0017(17) 0.0036(17) 0.0088(17)
C24 0.018(2) 0.016(2) 0.016(2) 0.0022(17) 0.0011(16) 0.0042(17)
C25 0.015(2) 0.021(2) 0.014(2) 0.0067(17) 0.0027(16) 0.0075(17)
C26 0.021(2) 0.022(2) 0.015(2) 0.0038(17) 0.0039(17) 0.0056(18)
C27 0.016(2) 0.019(2) 0.017(2) 0.0015(17) 0.0017(17) -0.0005(17)
C28 0.020(2) 0.021(2) 0.025(2) 0.0038(18) 0.0004(18) 0.0130(18)
C29 0.029(3) 0.028(3) 0.015(2) -0.0037(19) -0.0012(18) 0.011(2)
C30 0.035(3) 0.030(3) 0.029(3) -0.003(2) -0.003(2) 0.006(2)
C31 0.030(3) 0.028(3) 0.044(3) 0.005(2) 0.002(2) 0.006(2)
C32 0.039(3) 0.030(3) 0.033(3) 0.010(2) 0.013(2) 0.019(2)
C33 0.027(3) 0.024(2) 0.020(2) -0.0024(18) -0.0032(18) 0.0135(19)
C34 0.016(2) 0.016(2) 0.017(2) 0.0025(17) -0.0008(16) 0.0062(16)
C35 0.017(2) 0.023(2) 0.017(2) 0.0031(17) -0.0001(17) 0.0045(17)
C36 0.020(2) 0.024(2) 0.021(2) -0.0010(18) -0.0017(18) 0.0067(18)
C37 0.017(2) 0.018(2) 0.034(3) 0.0014(19) 0.0009(19) 0.0027(17)
C38 0.021(2) 0.025(2) 0.029(3) 0.006(2) 0.0094(19) 0.0041(19)
C39 0.025(2) 0.018(2) 0.019(2) 0.0030(17) 0.0037(18) 0.0076(18)
C40 0.015(2) 0.021(2) 0.019(2) 0.0018(17) 0.0003(17) 0.0005(17)
C41 0.021(2) 0.029(3) 0.032(3) 0.010(2) 0.003(2) 0.0086(19)
C42 0.038(3) 0.037(3) 0.033(3) 0.018(2) 0.008(2) 0.011(2)
C43 0.033(3) 0.045(3) 0.026(3) 0.009(2) 0.009(2) 0.005(2)
C44 0.022(3) 0.038(3) 0.027(3) -0.002(2) 0.005(2) 0.005(2)
C45 0.017(2) 0.025(2) 0.025(2) 0.0006(19) -0.0010(18) 0.0036(18)
C46 0.012(2) 0.022(2) 0.013(2) 0.0040(17) 0.0012(15) -0.0002(16)
C47 0.021(2) 0.015(2) 0.022(2) 0.0037(17) 0.0003(18) 0.0006(17)
C48 0.018(2) 0.019(2) 0.023(2) 0.0008(18) -0.0060(18) -0.0003(17)
C49 0.014(2) 0.019(2) 0.015(2) 0.0050(17) 0.0019(16) 0.0039(16)
C50 0.019(2) 0.019(2) 0.021(2) 0.0021(17) 0.0015(17) 0.0064(17)
C51 0.018(2) 0.020(2) 0.018(2) -0.0013(17) -0.0018(17) 0.0020(17)
C52 0.009(2) 0.017(2) 0.018(2) 0.0055(17) 0.0015(16) 0.0010(16)
C53 0.017(2) 0.015(2) 0.020(2) 0.0022(17) 0.0039(17) 0.0024(16)
C54 0.016(2) 0.023(2) 0.016(2) 0.0035(17) 0.0007(16) 0.0022(17)
C55 0.049(3) 0.024(3) 0.032(3) 0.002(2) 0.007(2) 0.006(2)
C56 0.038(3) 0.028(3) 0.036(3) 0.001(2) -0.001(2) 0.010(2)
C57 0.053(4) 0.042(3) 0.043(3) 0.015(3) 0.006(3) 0.021(3)
C58 0.053(4) 0.056(4) 0.040(3) 0.017(3) 0.016(3) 0.016(3)
C59 0.043(4) 0.048(4) 0.044(3) 0.001(3) -0.001(3) 0.018(3)
C60 0.054(4) 0.041(3) 0.030(3) 0.002(2) -0.009(3) 0.017(3)
C61 0.033(3) 0.029(3) 0.056(4) 0.001(3) -0.009(3) 0.006(2)
C62 0.043(4) 0.059(4) 0.048(4) 0.004(3) 0.006(3) 0.008(3)
C63 0.040(4) 0.061(4) 0.054(4) -0.005(3) 0.017(3) 0.002(3)
C64 0.038(4) 0.051(4) 0.074(5) 0.015(3) 0.006(3) 0.012(3)
C65 0.059(4) 0.062(4) 0.049(4) 0.014(3) 0.014(3) 0.024(3)
C66 0.029(3) 0.045(4) 0.055(4) -0.015(3) 0.001(3) 0.015(3)
C67 0.068(5) 0.071(5) 0.075(5) 0.038(4) 0.048(4) 0.042(4)
C68 0.067(5) 0.087(6) 0.078(5) 0.033(4) 0.027(4) 0.053(4)
C69 0.080(6) 0.076(5) 0.064(5) 0.045(4) 0.044(4) 0.049(4)
C70 0.053(4) 0.046(4) 0.039(3) 0.010(3) 0.015(3) 0.015(3)
C71 0.040(3) 0.041(3) 0.031(3) 0.011(2) -0.003(2) 0.009(2)
C72 0.034(3) 0.045(3) 0.048(4) 0.018(3) -0.002(3) 0.016(3)

loop_
_atom_type_symbol
_atom_type_description
_atom_type_scat_dispersion_real
_atom_type_scat_dispersion_imag
_atom_type_scat_source
C C 0.0033 0.0016 'International Tables Vol C Tables 4.2.6.8 and 6.1.1.4'
H H 0.0000 0.0000 'International Tables Vol C Tables 4.2.6.8 and 6.1.1.4'
P P 0.1023 0.0942 'International Tables Vol C Tables 4.2.6.8 and 6.1.1.4'
S S 0.1246 0.1234 'International Tables Vol C Tables 4.2.6.8 and 6.1.1.4'
Au Au -2.0133 8.8022 'International Tables Vol C Tables 4.2.6.8 and 6.1.1.4'

loop_
_geom_angle_atom_site_label_1
_geom_angle_atom_site_label_2
_geom_angle_atom_site_label_3
_geom_angle
_geom_angle_site_symmetry_1
_geom_angle_site_symmetry_3
_geom_angle_publ_flag
P1 Au1 S1 176.64(4) . . ?
P2 Au2 S2 179.20(4) . . ?
C1 S1 Au1 106.80(16) . . ?
C28 S2 Au2 105.60(15) . . ?
C7 P1 C19 106.20(19) . . ?
C7 P1 C13 106.62(19) . . ?
C19 P1 C13 104.23(19) . . ?
C7 P1 Au1 112.96(14) . . ?
C19 P1 Au1 113.38(14) . . ?
C13 P1 Au1 112.76(13) . . ?
C46 P2 C40 107.24(19) . . ?
C46 P2 C34 104.72(19) . . ?
C40 P2 C34 105.53(19) . . ?
C46 P2 Au2 113.95(14) . . ?
C40 P2 Au2 110.42(14) . . ?
C34 P2 Au2 114.36(14) . . ?
C2 C1 C6 118.1(5) . . ?
C2 C1 S1 124.1(4) . . ?
C6 C1 S1 117.7(4) . . ?
C3 C2 C1 120.7(5) . . ?
C3 C2 H2 119.7 . . ?
C1 C2 H2 119.7 . . ?
C2 C3 C4 120.5(5) . . ?
C2 C3 H3 119.8 . . ?
C4 C3 H3 119.8 . . ?
C5 C4 C3 118.6(5) . . ?
C5 C4 H4 120.7 . . ?
C3 C4 H4 120.7 . . ?
C6 C5 C4 120.8(5) . . ?
C6 C5 H5 119.6 . . ?
C4 C5 H5 119.6 . . ?
C5 C6 C1 121.2(5) . . ?
C5 C6 H6 119.4 . . ?
C1 C6 H6 119.4 . . ?
C8 C7 C12 119.5(4) . . ?
C8 C7 P1 122.2(3) . . ?
C12 C7 P1 118.3(3) . . ?
C7 C8 C9 119.8(4) . . ?
C7 C8 H8 120.1 . . ?
C9 C8 H8 120.1 . . ?
C10 C9 C8 120.4(5) . . ?
C10 C9 H9 119.8 . . ?
C8 C9 H9 119.8 . . ?
C9 C10 C11 120.8(5) . . ?
C9 C10 H10 119.6 . . ?
C11 C10 H10 119.6 . . ?
C10 C11 C12 118.9(5) . . ?
C10 C11 H11 120.5 . . ?
C12 C11 H11 120.5 . . ?
C11 C12 C7 120.6(5) . . ?
C11 C12 H12 119.7 . . ?
C7 C12 H12 119.7 . . ?
C14 C13 C18 119.3(4) . . ?
C14 C13 P1 122.1(3) . . ?
C18 C13 P1 118.6(3) . . ?
C15 C14 C13 120.3(4) . . ?
C15 C14 H14 119.9 . . ?
C13 C14 H14 119.9 . . ?
C14 C15 C16 120.5(4) . . ?
C14 C15 H15 119.7 . . ?
C16 C15 H15 119.7 . . ?
C15 C16 C17 119.3(4) . . ?
C15 C16 H16 120.4 . . ?
C17 C16 H16 120.4 . . ?
C18 C17 C16 120.3(4) . . ?
C18 C17 H17 119.9 . . ?
C16 C17 H17 119.9 . . ?
C17 C18 C13 120.3(4) . . ?
C17 C18 H18 119.9 . . ?
C13 C18 H18 119.9 . . ?
C20 C19 C24 118.5(4) . . ?
C20 C19 P1 122.0(3) . . ?
C24 C19 P1 119.5(3) . . ?
C21 C20 C19 120.3(4) . . ?
C21 C20 H20 119.8 . . ?
C19 C20 H20 119.8 . . ?
C20 C21 C22 121.5(4) . . ?
C20 C21 H21 119.3 . . ?
C22 C21 H21 119.3 . . ?
C23 C22 C21 117.7(4) . . ?
C23 C22 C25 122.0(4) . . ?
C21 C22 C25 120.3(4) . . ?
C24 C23 C22 121.1(4) . . ?
C24 C23 H23 119.5 . . ?
C22 C23 H23 119.5 . . ?
C23 C24 C19 120.9(4) . . ?
C23 C24 H24 119.5 . . ?
C19 C24 H24 119.5 . . ?
C26 C25 C27 118.3(4) . . ?
C26 C25 C22 121.5(4) . . ?
C27 C25 C22 120.1(4) . . ?
C25 C26 C27 121.2(4) . 2_665 ?
C25 C26 H26 119.4 . . ?
C27 C26 H26 119.4 2_665 . ?
C26 C27 C25 120.5(4) 2_665 . ?
C26 C27 H27 119.8 2_665 . ?
C25 C27 H27 119.8 . . ?
C29 C28 C33 117.8(4) . . ?
C29 C28 S2 118.6(4) . . ?
C33 C28 S2 123.6(3) . . ?
C30 C29 C28 121.1(4) . . ?
C30 C29 H29 119.4 . . ?
C28 C29 H29 119.4 . . ?
C31 C30 C29 120.8(5) . . ?
C31 C30 H30 119.6 . . ?
C29 C30 H30 119.6 . . ?
C30 C31 C32 118.7(5) . . ?
C30 C31 H31 120.6 . . ?
C32 C31 H31 120.6 . . ?
C33 C32 C31 120.8(5) . . ?
C33 C32 H32 119.6 . . ?
C31 C32 H32 119.6 . . ?
C32 C33 C28 120.7(4) . . ?
C32 C33 H33 119.7 . . ?
C28 C33 H33 119.7 . . ?
C35 C34 C39 119.5(4) . . ?
C35 C34 P2 122.4(3) . . ?
C39 C34 P2 118.1(3) . . ?
C34 C35 C36 120.1(4) . . ?
C34 C35 H35 120.0 . . ?
C36 C35 H35 120.0 . . ?
C37 C36 C35 120.4(4) . . ?
C37 C36 H36 119.8 . . ?
C35 C36 H36 119.8 . . ?
C36 C37 C38 119.8(4) . . ?
C36 C37 H37 120.1 . . ?
C38 C37 H37 120.1 . . ?
C39 C38 C37 120.2(4) . . ?
C39 C38 H38 119.9 . . ?
C37 C38 H38 119.9 . . ?
C38 C39 C34 120.1(4) . . ?
C38 C39 H39 120.0 . . ?
C34 C39 H39 120.0 . . ?
C45 C40 C41 119.2(4) . . ?
C45 C40 P2 122.7(3) . . ?
C41 C40 P2 118.1(3) . . ?
C42 C41 C40 120.0(5) . . ?
C42 C41 H41 120.0 . . ?
C40 C41 H41 120.0 . . ?
C43 C42 C41 119.8(5) . . ?
C43 C42 H42 120.1 . . ?
C41 C42 H42 120.1 . . ?
C44 C43 C42 120.8(5) . . ?
C44 C43 H43 119.6 . . ?
C42 C43 H43 119.6 . . ?
C43 C44 C45 119.8(5) . . ?
C43 C44 H44 120.1 . . ?
C45 C44 H44 120.1 . . ?
C44 C45 C40 120.4(4) . . ?
C44 C45 H45 119.8 . . ?
C40 C45 H45 119.8 . . ?
C51 C46 C47 118.5(4) . . ?
C51 C46 P2 122.7(3) . . ?
C47 C46 P2 118.9(3) . . ?
C48 C47 C46 121.1(4) . . ?
C48 C47 H47 119.5 . . ?
C46 C47 H47 119.5 . . ?
C47 C48 C49 120.7(4) . . ?
C47 C48 H48 119.6 . . ?
C49 C48 H48 119.6 . . ?
C50 C49 C48 118.1(4) . . ?
C50 C49 C52 121.5(4) . . ?
C48 C49 C52 120.4(4) . . ?
C51 C50 C49 120.9(4) . . ?
C51 C50 H50 119.5 . . ?
C49 C50 H50 119.5 . . ?
C50 C51 C46 120.7(4) . . ?
C50 C51 H51 119.7 . . ?
C46 C51 H51 119.7 . . ?
C53 C52 C54 117.9(4) . 2_756 ?
C53 C52 C49 121.0(4) . . ?
C54 C52 C49 121.1(4) 2_756 . ?
C52 C53 C54 121.9(4) . . ?
C52 C53 H53 119.0 . . ?
C54 C53 H53 119.0 . . ?
C52 C54 C53 120.2(4) 2_756 . ?
C52 C54 H54 119.9 2_756 . ?
C53 C54 H54 119.9 . . ?
C56 C55 C60 120.0(5) . . ?
C56 C55 H55 120.0 . . ?
C60 C55 H55 120.0 . . ?
C57 C56 C55 119.5(5) . . ?
C57 C56 H56 120.3 . . ?
C55 C56 H56 120.3 . . ?
C56 C57 C58 120.8(5) . . ?
C56 C57 H57 119.6 . . ?
C58 C57 H57 119.6 . . ?
C57 C58 C59 120.2(6) . . ?
C57 C58 H58 119.9 . . ?
C59 C58 H58 119.9 . . ?
C60 C59 C58 118.8(6) . . ?
C60 C59 H59 120.6 . . ?
C58 C59 H59 120.6 . . ?
C59 C60 C55 120.7(5) . . ?
C59 C60 H60 119.7 . . ?
C55 C60 H60 119.7 . . ?
C66 C61 C62 119.8(5) . . ?
C66 C61 H61 120.1 . . ?
C62 C61 H61 120.1 . . ?
C61 C62 C63 120.2(6) . . ?
C61 C62 H62 119.9 . . ?
C63 C62 H62 119.9 . . ?
C64 C63 C62 118.1(6) . . ?
C64 C63 H63 120.9 . . ?
C62 C63 H63 120.9 . . ?
C63 C64 C65 122.8(6) . . ?
C63 C64 H64 118.6 . . ?
C65 C64 H64 118.6 . . ?
C64 C65 C66 117.1(6) . . ?
C64 C65 H65 121.5 . . ?
C66 C65 H65 121.5 . . ?
C61 C66 C65 121.7(6) . . ?
C61 C66 H66 119.1 . . ?
C65 C66 H66 119.1 . . ?
C69 C67 C68 120.3(7) 2_656 . ?
C69 C67 H67 119.8 2_656 . ?
C68 C67 H67 119.8 . . ?
C69 C68 C67 119.6(8) . . ?
C69 C68 H68 120.2 . . ?
C67 C68 H68 120.2 . . ?
C68 C69 C67 120.0(7) . 2_656 ?
C68 C69 H69 120.0 . . ?
C67 C69 H69 120.0 2_656 . ?
C71 C70 C72 120.7(6) 2_565 . ?
C71 C70 H70 119.6 2_565 . ?
C72 C70 H70 119.6 . . ?
C70 C71 C72 119.8(5) 2_565 . ?
C70 C71 H71 120.1 2_565 . ?
C72 C71 H71 120.1 . . ?
C71 C72 C70 119.5(5) . . ?
C71 C72 H72 120.3 . . ?
C70 C72 H72 120.3 . . ?

loop_
_geom_bond_atom_site_label_1
_geom_bond_atom_site_label_2
_geom_bond_distance
_geom_bond_site_symmetry_2
_geom_bond_publ_flag
Au1 P1 2.2505(11) . yes
Au1 S1 2.2900(12) . yes
Au2 P2 2.2605(11) . yes
Au2 S2 2.2987(12) . yes
S1 C1 1.759(5) . ?
S2 C28 1.768(5) . ?
P1 C7 1.810(4) . ?
P1 C19 1.811(4) . ?
P1 C13 1.815(4) . ?
P2 C46 1.814(4) . ?
P2 C40 1.815(4) . ?
P2 C34 1.823(4) . ?
C1 C2 1.387(7) . ?
C1 C6 1.397(7) . ?
C2 C3 1.380(7) . ?
C2 H2 0.9500 . ?
C3 C4 1.394(8) . ?
C3 H3 0.9500 . ?
C4 C5 1.384(9) . ?
C4 H4 0.9500 . ?
C5 C6 1.362(8) . ?
C5 H5 0.9500 . ?
C6 H6 0.9500 . ?
C7 C8 1.392(6) . ?
C7 C12 1.397(6) . ?
C8 C9 1.393(6) . ?
C8 H8 0.9500 . ?
C9 C10 1.376(7) . ?
C9 H9 0.9500 . ?
C10 C11 1.392(8) . ?
C10 H10 0.9500 . ?
C11 C12 1.396(7) . ?
C11 H11 0.9500 . ?
C12 H12 0.9500 . ?
C13 C14 1.389(6) . ?
C13 C18 1.395(6) . ?
C14 C15 1.382(6) . ?
C14 H14 0.9500 . ?
C15 C16 1.391(6) . ?
C15 H15 0.9500 . ?
C16 C17 1.392(6) . ?
C16 H16 0.9500 . ?
C17 C18 1.383(6) . ?
C17 H17 0.9500 . ?
C18 H18 0.9500 . ?
C19 C20 1.395(6) . ?
C19 C24 1.396(6) . ?
C20 C21 1.377(6) . ?
C20 H20 0.9500 . ?
C21 C22 1.406(6) . ?
C21 H21 0.9500 . ?
C22 C23 1.392(6) . ?
C22 C25 1.482(6) . ?
C23 C24 1.379(6) . ?
C23 H23 0.9500 . ?
C24 H24 0.9500 . ?
C25 C26 1.385(6) . ?
C25 C27 1.402(6) . ?
C26 C27 1.393(6) 2_665 ?
C26 H26 0.9500 . ?
C27 C26 1.393(6) 2_665 ?
C27 H27 0.9500 . ?
C28 C29 1.396(6) . ?
C28 C33 1.403(6) . ?
C29 C30 1.382(7) . ?
C29 H29 0.9500 . ?
C30 C31 1.374(7) . ?
C30 H30 0.9500 . ?
C31 C32 1.400(7) . ?
C31 H31 0.9500 . ?
C32 C33 1.375(7) . ?
C32 H32 0.9500 . ?
C33 H33 0.9500 . ?
C34 C35 1.386(6) . ?
C34 C39 1.396(6) . ?
C35 C36 1.396(6) . ?
C35 H35 0.9500 . ?
C36 C37 1.373(7) . ?
C36 H36 0.9500 . ?
C37 C38 1.393(6) . ?
C37 H37 0.9500 . ?
C38 C39 1.385(6) . ?
C38 H38 0.9500 . ?
C39 H39 0.9500 . ?
C40 C45 1.389(6) . ?
C40 C41 1.399(6) . ?
C41 C42 1.384(7) . ?
C41 H41 0.9500 . ?
C42 C43 1.380(7) . ?
C42 H42 0.9500 . ?
C43 C44 1.375(7) . ?
C43 H43 0.9500 . ?
C44 C45 1.384(7) . ?
C44 H44 0.9500 . ?
C45 H45 0.9500 . ?
C46 C51 1.392(6) . ?
C46 C47 1.395(6) . ?
C47 C48 1.381(6) . ?
C47 H47 0.9500 . ?
C48 C49 1.403(6) . ?
C48 H48 0.9500 . ?
C49 C50 1.395(6) . ?
C49 C52 1.486(5) . ?
C50 C51 1.390(6) . ?
C50 H50 0.9500 . ?
C51 H51 0.9500 . ?
C52 C53 1.392(6) . ?
C52 C54 1.392(6) 2_756 ?
C53 C54 1.394(6) . ?
C53 H53 0.9500 . ?
C54 C52 1.392(6) 2_756 ?
C54 H54 0.9500 . ?
C55 C56 1.377(7) . ?
C55 C60 1.384(8) . ?
C55 H55 0.9500 . ?
C56 C57 1.369(8) . ?
C56 H56 0.9500 . ?
C57 C58 1.372(8) . ?
C57 H57 0.9500 . ?
C58 C59 1.391(8) . ?
C58 H58 0.9500 . ?
C59 C60 1.372(9) . ?
C59 H59 0.9500 . ?
C60 H60 0.9500 . ?
C61 C66 1.309(8) . ?
C61 C62 1.396(9) . ?
C61 H61 0.9500 . ?
C62 C63 1.416(9) . ?
C62 H62 0.9500 . ?
C63 C64 1.333(9) . ?
C63 H63 0.9500 . ?
C64 C65 1.386(9) . ?
C64 H64 0.9500 . ?
C65 C66 1.425(8) . ?
C65 H65 0.9500 . ?
C66 H66 0.9500 . ?
C67 C69 1.366(11) 2_656 ?
C67 C68 1.399(10) . ?
C67 H67 0.9500 . ?
C68 C69 1.366(10) . ?
C68 H68 0.9500 . ?
C69 C67 1.366(11) 2_656 ?
C69 H69 0.9500 . ?
C70 C71 1.357(8) 2_565 ?
C70 C72 1.388(8) . ?
C70 H70 0.9500 . ?
C71 C70 1.357(8) 2_565 ?
C71 C72 1.367(8) . ?
C71 H71 0.9500 . ?
C72 H72 0.9500 . ?
